data_7060619
loop_
_publ_author_name
'Castillo-Garc\'ia, Antonio A.'
'Gonz\'alez-Sebasti\'an, Lucero'
'Lomas-Romero, Leticia'
'Hernandez-Ortega, Simon'
'Toscano, Ruben A.'
'Morales-Morales, David'

_publ_section_title
;
 Novel meta-benzothiazole and benzimidazole functionalised POCOP-Ni(ii)
 pincer complexes as efficient catalysts in the production of
 diarylketones
;
_journal_issue 23
_journal_name_full 'New Journal of Chemistry'
_journal_page_first 10204
_journal_page_last 10216
_journal_paper_doi 10.1039/D1NJ01348C
_journal_volume 45
_journal_year 2021
_chemical_formula_moiety 'C25 H35 Cl N2 Ni O2 P2'
_chemical_formula_sum 'C25 H35 Cl N2 Ni O2 P2'
_chemical_formula_weight 551.65
_space_group_crystal_system monoclinic
_space_group_IT_number 14
_space_group_name_Hall '-P 2ybc'
_space_group_name_H-M_alt 'P 1 21/c 1'
_atom_sites_solution_hydrogens mixed
_atom_sites_solution_primary direct
_atom_sites_solution_secondary difmap
_audit_creation_method SHELXL-2016/6
_audit_update_record
;
2021-02-11 deposited with the CCDC.	2021-04-28 downloaded from the CCDC.
;
_cell_angle_alpha 90
_cell_angle_beta 104.680(2)
_cell_angle_gamma 90
_cell_formula_units_Z 4
_cell_length_a 17.1985(11)
_cell_length_b 15.1991(9)
_cell_length_c 10.8855(6)
_cell_measurement_reflns_used 9717
_cell_measurement_temperature 298(2)
_cell_measurement_theta_max 28.84
_cell_measurement_theta_min 2.35
_cell_volume 2752.6(3)
_computing_cell_refinement 'APEX2 v2014.1-1(Bruker, 2014)'
_computing_data_collection 'APEX2 v2014.1-1(Bruker, 2014)'
_computing_data_reduction 'SAINT V8.34A (Bruker, 2014)'
_computing_molecular_graphics 'XP V 5.1 (Bruker, 1998)'
_computing_publication_material 'CIFTAB V 2013/2 (Sheldrick, 2013)'
_computing_structure_refinement 'SHELXL-2016/6 (Sheldrick, 2016)'
_computing_structure_solution 'SHELXS-2012 (Bruker, 2013)'
_diffrn_ambient_temperature 298(2)
_diffrn_detector_area_resol_mean 52.0833
_diffrn_measured_fraction_theta_full 0.999
_diffrn_measured_fraction_theta_max 0.996
_diffrn_measurement_device_type 'Bruker D8 Venture \k-geometry diffractometer 208039-01'
_diffrn_measurement_method '\f and \w-scans'
_diffrn_radiation_type MoK\a
_diffrn_radiation_wavelength 0.71073
_diffrn_reflns_av_R_equivalents 0.0460
_diffrn_reflns_av_unetI/netI 0.0313
_diffrn_reflns_Laue_measured_fraction_full 0.999
_diffrn_reflns_Laue_measured_fraction_max 0.996
_diffrn_reflns_limit_h_max 23
_diffrn_reflns_limit_h_min -23
_diffrn_reflns_limit_k_max 20
_diffrn_reflns_limit_k_min -20
_diffrn_reflns_limit_l_max 14
_diffrn_reflns_limit_l_min -14
_diffrn_reflns_number 68831
_diffrn_reflns_point_group_measured_fraction_full 0.999
_diffrn_reflns_point_group_measured_fraction_max 0.996
_diffrn_reflns_theta_full 25.242
_diffrn_reflns_theta_max 29.231
_diffrn_reflns_theta_min 2.353
_diffrn_source 'micro-focus X-ray source'
_exptl_absorpt_coefficient_mu 0.942
_exptl_absorpt_correction_T_max 0.7458
_exptl_absorpt_correction_T_min 0.6711
_exptl_absorpt_correction_type multi-scan
_exptl_absorpt_process_details '(Sheldrick, 2012)'
_exptl_crystal_colour yellow
_exptl_crystal_density_diffrn 1.331
_exptl_crystal_description hexagonal-plate
_exptl_crystal_F_000 1160
_exptl_crystal_size_max 0.339
_exptl_crystal_size_mid 0.220
_exptl_crystal_size_min 0.048
_refine_diff_density_max 0.424
_refine_diff_density_min -0.336
_refine_diff_density_rms 0.062
_refine_ls_extinction_method none
_refine_ls_goodness_of_fit_ref 1.024
_refine_ls_hydrogen_treatment mixed
_refine_ls_matrix_type full
_refine_ls_number_parameters 309
_refine_ls_number_reflns 7454
_refine_ls_number_restraints 0
_refine_ls_restrained_S_all 1.024
_refine_ls_R_factor_all 0.0768
_refine_ls_R_factor_gt 0.0423
_refine_ls_shift/su_max 0.001
_refine_ls_shift/su_mean 0.000
_refine_ls_structure_factor_coef Fsqd
_refine_ls_weighting_details 'w=1/[\s^2^(Fo^2^)+(0.0366P)^2^+2.2096P] where P=(Fo^2^+2Fc^2^)/3'
_refine_ls_weighting_scheme calc
_refine_ls_wR_factor_gt 0.0885
_refine_ls_wR_factor_ref 0.1037
_reflns_Friedel_coverage 0.000
_reflns_number_gt 5258
_reflns_number_total 7454
_reflns_threshold_expression 'I > 2\s(I)'
_cod_data_source_file d1nj01348c2.cif
_cod_data_source_block complex2a
_cod_depositor_comments 'Adding full bibliography for 7060618--7060619.cif.'
_cod_original_sg_symbol_H-M 'P 21/c'
_cod_database_code 7060619
_shelx_shelxl_version_number 2016/6
_shelx_space_group_comment
; 
The symmetry employed for this shelxl refinement is uniquely defined 
by the following loop, which should always be used as a source of 
symmetry information in preference to the above space-group names. 
They are only intended as comments. 
;
_shelx_estimated_absorpt_t_min 0.741
_shelx_estimated_absorpt_t_max 0.956

loop_
_space_group_symop_operation_xyz
'x, y, z'
'-x, y+1/2, -z+1/2'
'-x, -y, -z'
'x, -y-1/2, z-1/2'

loop_
_atom_site_label
_atom_site_type_symbol
_atom_site_fract_x
_atom_site_fract_y
_atom_site_fract_z
_atom_site_U_iso_or_equiv
_atom_site_adp_type
_atom_site_occupancy
_atom_site_site_symmetry_order
_atom_site_calc_flag
_atom_site_refinement_flags_posn
_atom_site_refinement_flags_adp
_atom_site_refinement_flags_occupancy
_atom_site_disorder_assembly
_atom_site_disorder_group
Ni2 Ni 0.30958(2) 0.47021(2) 0.56334(3) 0.03580(9) Uani 1 1 d . . . . .
Cl1 Cl 0.36840(5) 0.42179(5) 0.42099(7) 0.0684(2) Uani 1 1 d . . . . .
P1 P 0.22279(4) 0.55609(4) 0.44555(5) 0.03637(14) Uani 1 1 d . . . . .
P2 P 0.37619(4) 0.38962(4) 0.71614(6) 0.04279(15) Uani 1 1 d . . . . .
O1 O 0.18260(10) 0.61288(11) 0.54473(13) 0.0423(4) Uani 1 1 d . . . . .
O2 O 0.34850(10) 0.42133(12) 0.84415(15) 0.0471(4) Uani 1 1 d . . . . .
C1 C 0.29138(13) 0.48732(15) 0.8168(2) 0.0367(5) Uani 1 1 d . . . . .
C2 C 0.26616(13) 0.51654(14) 0.69199(19) 0.0334(4) Uani 1 1 d . . . . .
C3 C 0.20856(13) 0.58248(14) 0.66853(18) 0.0324(4) Uani 1 1 d . . . . .
C4 C 0.17509(13) 0.61825(14) 0.76129(19) 0.0324(4) Uani 1 1 d . . . . .
C5 C 0.20360(14) 0.58536(16) 0.8846(2) 0.0393(5) Uani 1 1 d . . . . .
H5 H 0.182773 0.607823 0.949094 0.047 Uiso 1 1 calc R U . . .
C6 C 0.26131(14) 0.52102(16) 0.9134(2) 0.0415(5) Uani 1 1 d . . . . .
H6 H 0.279819 0.500508 0.996138 0.050 Uiso 1 1 calc R U . . .
N7 N 0.08916(12) 0.73248(13) 0.62750(17) 0.0399(4) Uani 1 1 d . . . . .
H7 H 0.1045(16) 0.7264(18) 0.566(2) 0.048 Uiso 1 1 d . U . . .
C8 C 0.11268(13) 0.68588(14) 0.73766(19) 0.0338(4) Uani 1 1 d . . . . .
N9 N 0.07433(12) 0.71112(13) 0.82281(17) 0.0407(4) Uani 1 1 d . . . . .
C10 C -0.03280(16) 0.8265(2) 0.8081(2) 0.0554(7) Uani 1 1 d . . . . .
H10 H -0.040389 0.817080 0.888640 0.066 Uiso 1 1 calc R U . . .
C11 C -0.07557(18) 0.8897(2) 0.7294(3) 0.0669(9) Uani 1 1 d . . . . .
H11 H -0.113097 0.923139 0.757039 0.080 Uiso 1 1 calc R U . . .
C12 C -0.0642(2) 0.9049(2) 0.6092(3) 0.0743(10) Uani 1 1 d . . . . .
H12 H -0.093475 0.949293 0.559248 0.089 Uiso 1 1 calc R U . . .
C13 C -0.01078(18) 0.8559(2) 0.5623(2) 0.0626(8) Uani 1 1 d . . . . .
H13 H -0.003640 0.865534 0.481473 0.075 Uiso 1 1 calc R U . . .
C14 C 0.03158(14) 0.79186(17) 0.6413(2) 0.0429(5) Uani 1 1 d . . . . .
C15 C 0.02262(14) 0.77661(16) 0.7634(2) 0.0409(5) Uani 1 1 d . . . . .
C16 C 0.13343(17) 0.5057(2) 0.3421(2) 0.0558(7) Uani 1 1 d . . . . .
H16 H 0.099699 0.552190 0.293509 0.067 Uiso 1 1 calc R U . . .
C17 C 0.0862(2) 0.4587(3) 0.4224(4) 0.0959(13) Uani 1 1 d . . . . .
H17A H 0.038370 0.433891 0.368252 0.144 Uiso 1 1 calc R U . . .
H17B H 0.071831 0.499888 0.479799 0.144 Uiso 1 1 calc R U . . .
H17C H 0.118555 0.412684 0.469957 0.144 Uiso 1 1 calc R U . . .
C18 C 0.1550(3) 0.4412(3) 0.2503(4) 0.1250(19) Uani 1 1 d . . . . .
H18A H 0.107288 0.411492 0.203925 0.188 Uiso 1 1 calc R U . . .
H18B H 0.192645 0.398934 0.296531 0.188 Uiso 1 1 calc R U . . .
H18C H 0.178619 0.472351 0.192059 0.188 Uiso 1 1 calc R U . . .
C19 C 0.25425(17) 0.64805(18) 0.3621(2) 0.0518(6) Uani 1 1 d . . . . .
H19 H 0.209949 0.690524 0.342301 0.062 Uiso 1 1 calc R U . . .
C20 C 0.2728(3) 0.6221(3) 0.2380(3) 0.1030(14) Uani 1 1 d . . . . .
H20A H 0.225239 0.598882 0.181012 0.154 Uiso 1 1 calc R U . . .
H20B H 0.314239 0.578100 0.254003 0.154 Uiso 1 1 calc R U . . .
H20C H 0.290763 0.672843 0.200410 0.154 Uiso 1 1 calc R U . . .
C21 C 0.3251(3) 0.6927(3) 0.4489(4) 0.1028(14) Uani 1 1 d . . . . .
H21A H 0.370111 0.653159 0.467696 0.154 Uiso 1 1 calc R U . . .
H21B H 0.311811 0.708985 0.526357 0.154 Uiso 1 1 calc R U . . .
H21C H 0.338683 0.744420 0.408253 0.154 Uiso 1 1 calc R U . . .
C22 C 0.3530(2) 0.27313(19) 0.7104(3) 0.0725(9) Uani 1 1 d . . . . .
H22 H 0.373422 0.249090 0.796028 0.087 Uiso 1 1 calc R U . . .
C23 C 0.2627(3) 0.2619(3) 0.6732(5) 0.1295(19) Uani 1 1 d . . . . .
H23A H 0.241219 0.286176 0.590130 0.194 Uiso 1 1 calc R U . . .
H23B H 0.239934 0.291940 0.733391 0.194 Uiso 1 1 calc R U . . .
H23C H 0.249746 0.200446 0.672548 0.194 Uiso 1 1 calc R U . . .
C24 C 0.3943(4) 0.2242(3) 0.6215(4) 0.132(2) Uani 1 1 d . . . . .
H24A H 0.379481 0.163218 0.617912 0.198 Uiso 1 1 calc R U . . .
H24B H 0.451562 0.229507 0.652825 0.198 Uiso 1 1 calc R U . . .
H24C H 0.377858 0.249289 0.537945 0.198 Uiso 1 1 calc R U . . .
C25 C 0.48472(18) 0.4034(2) 0.7665(3) 0.0670(9) Uani 1 1 d . . . . .
H25 H 0.507078 0.382128 0.697592 0.080 Uiso 1 1 calc R U . . .
C26 C 0.5236(2) 0.3504(3) 0.8856(4) 0.1070(15) Uani 1 1 d . . . . .
H26A H 0.513678 0.288897 0.868908 0.160 Uiso 1 1 calc R U . . .
H26B H 0.501112 0.368199 0.953936 0.160 Uiso 1 1 calc R U . . .
H26C H 0.580523 0.360975 0.908868 0.160 Uiso 1 1 calc R U . . .
C27 C 0.5036(2) 0.5004(3) 0.7837(4) 0.0942(12) Uani 1 1 d . . . . .
H27A H 0.480119 0.530969 0.705998 0.141 Uiso 1 1 calc R U . . .
H27B H 0.560828 0.508672 0.805802 0.141 Uiso 1 1 calc R U . . .
H27C H 0.481934 0.523193 0.850303 0.141 Uiso 1 1 calc R U . . .

loop_
_atom_site_aniso_label
_atom_site_aniso_U_11
_atom_site_aniso_U_22
_atom_site_aniso_U_33
_atom_site_aniso_U_23
_atom_site_aniso_U_13
_atom_site_aniso_U_12
Ni2 0.04563(17) 0.03496(15) 0.03038(14) 0.00077(11) 0.01622(12) 0.00627(12)
Cl1 0.0916(6) 0.0721(5) 0.0547(4) -0.0029(3) 0.0427(4) 0.0228(4)
P1 0.0461(3) 0.0403(3) 0.0249(3) -0.0002(2) 0.0130(2) 0.0058(3)
P2 0.0507(4) 0.0423(3) 0.0385(3) 0.0064(3) 0.0172(3) 0.0129(3)
O1 0.0544(10) 0.0486(9) 0.0257(7) 0.0037(6) 0.0138(7) 0.0170(8)
O2 0.0527(10) 0.0558(10) 0.0359(8) 0.0116(7) 0.0168(7) 0.0187(8)
C1 0.0373(12) 0.0404(12) 0.0338(11) 0.0025(9) 0.0114(9) 0.0032(9)
C2 0.0375(11) 0.0366(11) 0.0276(10) -0.0008(8) 0.0112(8) 0.0016(9)
C3 0.0368(11) 0.0358(11) 0.0256(9) -0.0009(8) 0.0097(8) 0.0006(9)
C4 0.0341(11) 0.0365(11) 0.0272(10) -0.0037(8) 0.0094(8) -0.0008(9)
C5 0.0450(13) 0.0486(13) 0.0270(10) -0.0044(9) 0.0138(9) 0.0007(10)
C6 0.0463(13) 0.0528(14) 0.0260(10) 0.0042(10) 0.0104(9) 0.0074(11)
N7 0.0441(11) 0.0498(12) 0.0277(9) -0.0034(8) 0.0127(8) 0.0107(9)
C8 0.0345(11) 0.0378(11) 0.0297(10) -0.0047(9) 0.0093(9) -0.0009(9)
N9 0.0432(11) 0.0468(11) 0.0363(10) -0.0013(8) 0.0179(8) 0.0070(9)
C10 0.0569(16) 0.0728(18) 0.0415(13) 0.0009(13) 0.0219(12) 0.0228(14)
C11 0.0625(18) 0.087(2) 0.0538(16) -0.0004(15) 0.0202(14) 0.0390(16)
C12 0.081(2) 0.091(2) 0.0500(16) 0.0102(16) 0.0151(15) 0.0498(19)
C13 0.0715(19) 0.081(2) 0.0361(13) 0.0052(13) 0.0152(13) 0.0337(16)
C14 0.0426(13) 0.0540(14) 0.0323(11) -0.0050(10) 0.0098(10) 0.0117(11)
C15 0.0414(12) 0.0478(13) 0.0355(11) -0.0035(10) 0.0134(10) 0.0070(10)
C16 0.0530(16) 0.0697(18) 0.0419(14) -0.0108(13) 0.0064(12) -0.0001(13)
C17 0.076(2) 0.114(3) 0.091(3) 0.006(2) 0.010(2) -0.040(2)
C18 0.099(3) 0.162(4) 0.109(3) -0.095(3) 0.017(3) -0.019(3)
C19 0.0617(16) 0.0506(15) 0.0490(14) 0.0152(12) 0.0248(13) 0.0109(13)
C20 0.152(4) 0.112(3) 0.070(2) 0.026(2) 0.075(3) 0.019(3)
C21 0.120(3) 0.078(3) 0.107(3) 0.014(2) 0.021(3) -0.041(2)
C22 0.116(3) 0.0410(16) 0.0645(19) 0.0137(14) 0.0296(19) 0.0101(17)
C23 0.137(4) 0.069(3) 0.170(5) 0.023(3) 0.015(4) -0.042(3)
C24 0.255(7) 0.055(2) 0.102(3) -0.005(2) 0.075(4) 0.041(3)
C25 0.0506(16) 0.101(3) 0.0540(16) 0.0083(16) 0.0212(13) 0.0197(16)
C26 0.066(2) 0.161(4) 0.087(3) 0.033(3) 0.006(2) 0.035(3)
C27 0.069(2) 0.119(3) 0.096(3) -0.004(3) 0.025(2) -0.025(2)

loop_
_atom_type_symbol
_atom_type_description
_atom_type_scat_dispersion_real
_atom_type_scat_dispersion_imag
_atom_type_scat_source
C C 0.0033 0.0016 'International Tables Vol C Tables 4.2.6.8 and 6.1.1.4'
H H 0.0000 0.0000 'International Tables Vol C Tables 4.2.6.8 and 6.1.1.4'
N N 0.0061 0.0033 'International Tables Vol C Tables 4.2.6.8 and 6.1.1.4'
O O 0.0106 0.0060 'International Tables Vol C Tables 4.2.6.8 and 6.1.1.4'
P P 0.1023 0.0942 'International Tables Vol C Tables 4.2.6.8 and 6.1.1.4'
Cl Cl 0.1484 0.1585 'International Tables Vol C Tables 4.2.6.8 and 6.1.1.4'
Ni Ni 0.3393 1.1124 'International Tables Vol C Tables 4.2.6.8 and 6.1.1.4'

loop_
_geom_angle_atom_site_label_1
_geom_angle_atom_site_label_2
_geom_angle_atom_site_label_3
_geom_angle
_geom_angle_site_symmetry_1
_geom_angle_site_symmetry_3
_geom_angle_publ_flag
C2 Ni2 P1 82.53(7) . . ?
C2 Ni2 P2 82.62(7) . . ?
P1 Ni2 P2 164.41(3) . . ?
C2 Ni2 Cl1 175.63(7) . . ?
P1 Ni2 Cl1 99.11(3) . . ?
P2 Ni2 Cl1 96.04(3) . . ?
O1 P1 C19 98.64(10) . . ?
O1 P1 C16 101.21(11) . . ?
C19 P1 C16 108.91(13) . . ?
O1 P1 Ni2 105.57(6) . . ?
C19 P1 Ni2 120.99(9) . . ?
C16 P1 Ni2 117.53(11) . . ?
O2 P2 C22 101.90(13) . . ?
O2 P2 C25 101.84(12) . . ?
C22 P2 C25 108.84(17) . . ?
O2 P2 Ni2 105.97(6) . . ?
C22 P2 Ni2 117.43(12) . . ?
C25 P2 Ni2 118.21(11) . . ?
C3 O1 P1 111.92(13) . . ?
C1 O2 P2 111.77(13) . . ?
C6 C1 O2 119.20(19) . . ?
C6 C1 C2 122.7(2) . . ?
O2 C1 C2 118.07(19) . . ?
C3 C2 C1 116.25(19) . . ?
C3 C2 Ni2 122.20(15) . . ?
C1 C2 Ni2 121.55(16) . . ?
C2 C3 O1 117.31(17) . . ?
C2 C3 C4 123.75(19) . . ?
O1 C3 C4 118.93(18) . . ?
C3 C4 C5 116.6(2) . . ?
C3 C4 C8 124.53(19) . . ?
C5 C4 C8 118.90(18) . . ?
C6 C5 C4 122.1(2) . . ?
C6 C5 H5 119.0 . . ?
C4 C5 H5 119.0 . . ?
C5 C6 C1 118.6(2) . . ?
C5 C6 H6 120.7 . . ?
C1 C6 H6 120.7 . . ?
C8 N7 C14 107.82(18) . . ?
C8 N7 H7 127(2) . . ?
C14 N7 H7 125(2) . . ?
N9 C8 N7 112.09(19) . . ?
N9 C8 C4 123.71(19) . . ?
N7 C8 C4 124.16(18) . . ?
C8 N9 C15 104.88(18) . . ?
C11 C10 C15 117.9(2) . . ?
C11 C10 H10 121.1 . . ?
C15 C10 H10 121.1 . . ?
C10 C11 C12 121.6(2) . . ?
C10 C11 H11 119.2 . . ?
C12 C11 H11 119.2 . . ?
C13 C12 C11 121.6(3) . . ?
C13 C12 H12 119.2 . . ?
C11 C12 H12 119.2 . . ?
C12 C13 C14 116.5(2) . . ?
C12 C13 H13 121.7 . . ?
C14 C13 H13 121.7 . . ?
N7 C14 C13 132.5(2) . . ?
N7 C14 C15 104.6(2) . . ?
C13 C14 C15 122.9(2) . . ?
N9 C15 C14 110.63(19) . . ?
N9 C15 C10 130.0(2) . . ?
C14 C15 C10 119.4(2) . . ?
C18 C16 C17 109.5(3) . . ?
C18 C16 P1 111.8(2) . . ?
C17 C16 P1 109.4(2) . . ?
C18 C16 H16 108.7 . . ?
C17 C16 H16 108.7 . . ?
P1 C16 H16 108.7 . . ?
C16 C17 H17A 109.5 . . ?
C16 C17 H17B 109.5 . . ?
H17A C17 H17B 109.5 . . ?
C16 C17 H17C 109.5 . . ?
H17A C17 H17C 109.5 . . ?
H17B C17 H17C 109.5 . . ?
C16 C18 H18A 109.5 . . ?
C16 C18 H18B 109.5 . . ?
H18A C18 H18B 109.5 . . ?
C16 C18 H18C 109.5 . . ?
H18A C18 H18C 109.5 . . ?
H18B C18 H18C 109.5 . . ?
C21 C19 C20 110.9(3) . . ?
C21 C19 P1 109.2(2) . . ?
C20 C19 P1 113.6(2) . . ?
C21 C19 H19 107.6 . . ?
C20 C19 H19 107.6 . . ?
P1 C19 H19 107.6 . . ?
C19 C20 H20A 109.5 . . ?
C19 C20 H20B 109.5 . . ?
H20A C20 H20B 109.5 . . ?
C19 C20 H20C 109.5 . . ?
H20A C20 H20C 109.5 . . ?
H20B C20 H20C 109.5 . . ?
C19 C21 H21A 109.5 . . ?
C19 C21 H21B 109.5 . . ?
H21A C21 H21B 109.5 . . ?
C19 C21 H21C 109.5 . . ?
H21A C21 H21C 109.5 . . ?
H21B C21 H21C 109.5 . . ?
C23 C22 C24 112.7(4) . . ?
C23 C22 P2 108.8(2) . . ?
C24 C22 P2 111.3(3) . . ?
C23 C22 H22 108.0 . . ?
C24 C22 H22 108.0 . . ?
P2 C22 H22 108.0 . . ?
C22 C23 H23A 109.5 . . ?
C22 C23 H23B 109.5 . . ?
H23A C23 H23B 109.5 . . ?
C22 C23 H23C 109.5 . . ?
H23A C23 H23C 109.5 . . ?
H23B C23 H23C 109.5 . . ?
C22 C24 H24A 109.5 . . ?
C22 C24 H24B 109.5 . . ?
H24A C24 H24B 109.5 . . ?
C22 C24 H24C 109.5 . . ?
H24A C24 H24C 109.5 . . ?
H24B C24 H24C 109.5 . . ?
C27 C25 C26 112.0(3) . . ?
C27 C25 P2 108.8(2) . . ?
C26 C25 P2 112.9(2) . . ?
C27 C25 H25 107.6 . . ?
C26 C25 H25 107.6 . . ?
P2 C25 H25 107.6 . . ?
C25 C26 H26A 109.5 . . ?
C25 C26 H26B 109.5 . . ?
H26A C26 H26B 109.5 . . ?
C25 C26 H26C 109.5 . . ?
H26A C26 H26C 109.5 . . ?
H26B C26 H26C 109.5 . . ?
C25 C27 H27A 109.5 . . ?
C25 C27 H27B 109.5 . . ?
H27A C27 H27B 109.5 . . ?
C25 C27 H27C 109.5 . . ?
H27A C27 H27C 109.5 . . ?
H27B C27 H27C 109.5 . . ?

loop_
_geom_bond_atom_site_label_1
_geom_bond_atom_site_label_2
_geom_bond_distance
_geom_bond_site_symmetry_2
_geom_bond_publ_flag
Ni2 C2 1.883(2) . ?
Ni2 P1 2.1461(6) . ?
Ni2 P2 2.1480(7) . ?
Ni2 Cl1 2.1820(7) . ?
P1 O1 1.6633(15) . ?
P1 C19 1.822(3) . ?
P1 C16 1.827(3) . ?
P2 O2 1.6544(17) . ?
P2 C22 1.812(3) . ?
P2 C25 1.819(3) . ?
O1 C3 1.387(2) . ?
O2 C1 1.382(3) . ?
C1 C6 1.382(3) . ?
C1 C2 1.391(3) . ?
C2 C3 1.387(3) . ?
C3 C4 1.393(3) . ?
C4 C5 1.400(3) . ?
C4 C8 1.461(3) . ?
C5 C6 1.372(3) . ?
C5 H5 0.9300 . ?
C6 H6 0.9300 . ?
N7 C8 1.363(3) . ?
N7 C14 1.376(3) . ?
N7 H7 0.79(3) . ?
C8 N9 1.323(3) . ?
N9 C15 1.381(3) . ?
C10 C11 1.370(4) . ?
C10 C15 1.398(3) . ?
C10 H10 0.9300 . ?
C11 C12 1.390(4) . ?
C11 H11 0.9300 . ?
C12 C13 1.378(4) . ?
C12 H12 0.9300 . ?
C13 C14 1.379(4) . ?
C13 H13 0.9300 . ?
C14 C15 1.395(3) . ?
C16 C18 1.511(4) . ?
C16 C17 1.513(4) . ?
C16 H16 0.9800 . ?
C17 H17A 0.9600 . ?
C17 H17B 0.9600 . ?
C17 H17C 0.9600 . ?
C18 H18A 0.9600 . ?
C18 H18B 0.9600 . ?
C18 H18C 0.9600 . ?
C19 C21 1.501(5) . ?
C19 C20 1.518(4) . ?
C19 H19 0.9800 . ?
C20 H20A 0.9600 . ?
C20 H20B 0.9600 . ?
C20 H20C 0.9600 . ?
C21 H21A 0.9600 . ?
C21 H21B 0.9600 . ?
C21 H21C 0.9600 . ?
C22 C23 1.511(6) . ?
C22 C24 1.530(5) . ?
C22 H22 0.9800 . ?
C23 H23A 0.9600 . ?
C23 H23B 0.9600 . ?
C23 H23C 0.9600 . ?
C24 H24A 0.9600 . ?
C24 H24B 0.9600 . ?
C24 H24C 0.9600 . ?
C25 C27 1.511(5) . ?
C25 C26 1.529(5) . ?
C25 H25 0.9800 . ?
C26 H26A 0.9600 . ?
C26 H26B 0.9600 . ?
C26 H26C 0.9600 . ?
C27 H27A 0.9600 . ?
C27 H27B 0.9600 . ?
C27 H27C 0.9600 . ?

loop_
_geom_hbond_atom_site_label_D
_geom_hbond_atom_site_label_H
_geom_hbond_atom_site_label_A
_geom_hbond_distance_DH
_geom_hbond_distance_HA
_geom_hbond_distance_DA
_geom_hbond_angle_DHA
_geom_hbond_site_symmetry_A
N7 H7 O1 0.79(3) 2.23(3) 2.726(2) 121(2) .
C22 H22 Cl1 0.98 2.94 3.714(3) 136.3 4_566
C24 H24C Cl1 0.96 2.90 3.672(4) 138.1 .

loop_
_geom_torsion_atom_site_label_1
_geom_torsion_atom_site_label_2
_geom_torsion_atom_site_label_3
_geom_torsion_atom_site_label_4
_geom_torsion
_geom_torsion_site_symmetry_1
_geom_torsion_site_symmetry_2
_geom_torsion_site_symmetry_3
_geom_torsion_site_symmetry_4
_geom_torsion_publ_flag
C19 P1 O1 C3 -132.58(16) . . . . ?
C16 P1 O1 C3 116.06(17) . . . . ?
Ni2 P1 O1 C3 -6.92(16) . . . . ?
C22 P2 O2 C1 -122.37(19) . . . . ?
C25 P2 O2 C1 125.21(19) . . . . ?
Ni2 P2 O2 C1 1.00(17) . . . . ?
P2 O2 C1 C6 179.59(18) . . . . ?
P2 O2 C1 C2 0.1(3) . . . . ?
C6 C1 C2 C3 0.2(3) . . . . ?
O2 C1 C2 C3 179.71(19) . . . . ?
C6 C1 C2 Ni2 179.10(18) . . . . ?
O2 C1 C2 Ni2 -1.4(3) . . . . ?
P1 Ni2 C2 C3 -4.35(18) . . . . ?
P2 Ni2 C2 C3 -179.59(19) . . . . ?
P1 Ni2 C2 C1 176.81(19) . . . . ?
P2 Ni2 C2 C1 1.57(18) . . . . ?
C1 C2 C3 O1 179.84(19) . . . . ?
Ni2 C2 C3 O1 0.9(3) . . . . ?
C1 C2 C3 C4 -1.1(3) . . . . ?
Ni2 C2 C3 C4 179.95(17) . . . . ?
P1 O1 C3 C2 4.5(2) . . . . ?
P1 O1 C3 C4 -174.58(16) . . . . ?
C2 C3 C4 C5 1.2(3) . . . . ?
O1 C3 C4 C5 -179.8(2) . . . . ?
C2 C3 C4 C8 -178.1(2) . . . . ?
O1 C3 C4 C8 0.9(3) . . . . ?
C3 C4 C5 C6 -0.2(3) . . . . ?
C8 C4 C5 C6 179.1(2) . . . . ?
C4 C5 C6 C1 -0.7(4) . . . . ?
O2 C1 C6 C5 -178.8(2) . . . . ?
C2 C1 C6 C5 0.7(4) . . . . ?
C14 N7 C8 N9 -0.2(3) . . . . ?
C14 N7 C8 C4 -178.0(2) . . . . ?
C3 C4 C8 N9 171.1(2) . . . . ?
C5 C4 C8 N9 -8.2(3) . . . . ?
C3 C4 C8 N7 -11.4(3) . . . . ?
C5 C4 C8 N7 169.3(2) . . . . ?
N7 C8 N9 C15 0.9(3) . . . . ?
C4 C8 N9 C15 178.7(2) . . . . ?
C15 C10 C11 C12 -0.6(5) . . . . ?
C10 C11 C12 C13 1.5(6) . . . . ?
C11 C12 C13 C14 -0.8(5) . . . . ?
C8 N7 C14 C13 178.2(3) . . . . ?
C8 N7 C14 C15 -0.6(3) . . . . ?
C12 C13 C14 N7 -179.2(3) . . . . ?
C12 C13 C14 C15 -0.6(5) . . . . ?
C8 N9 C15 C14 -1.2(3) . . . . ?
C8 N9 C15 C10 179.6(3) . . . . ?
N7 C14 C15 N9 1.1(3) . . . . ?
C13 C14 C15 N9 -177.8(3) . . . . ?
N7 C14 C15 C10 -179.6(2) . . . . ?
C13 C14 C15 C10 1.5(4) . . . . ?
C11 C10 C15 N9 178.3(3) . . . . ?
C11 C10 C15 C14 -0.8(4) . . . . ?
O1 P1 C16 C18 -173.6(3) . . . . ?
C19 P1 C16 C18 83.1(3) . . . . ?
Ni2 P1 C16 C18 -59.3(3) . . . . ?
O1 P1 C16 C17 -52.2(3) . . . . ?
C19 P1 C16 C17 -155.5(2) . . . . ?
Ni2 P1 C16 C17 62.1(3) . . . . ?
O1 P1 C19 C21 72.0(3) . . . . ?
C16 P1 C19 C21 177.1(2) . . . . ?
Ni2 P1 C19 C21 -42.0(3) . . . . ?
O1 P1 C19 C20 -163.5(2) . . . . ?
C16 P1 C19 C20 -58.5(3) . . . . ?
Ni2 P1 C19 C20 82.4(3) . . . . ?
O2 P2 C22 C23 70.9(3) . . . . ?
C25 P2 C22 C23 178.0(3) . . . . ?
Ni2 P2 C22 C23 -44.3(3) . . . . ?
O2 P2 C22 C24 -164.4(3) . . . . ?
C25 P2 C22 C24 -57.3(3) . . . . ?
Ni2 P2 C22 C24 80.4(3) . . . . ?
O2 P2 C25 C27 -67.4(2) . . . . ?
C22 P2 C25 C27 -174.5(2) . . . . ?
Ni2 P2 C25 C27 48.2(3) . . . . ?
O2 P2 C25 C26 57.5(3) . . . . ?
C22 P2 C25 C26 -49.6(3) . . . . ?
Ni2 P2 C25 C26 173.1(2) . . . . ?
